data_7039807
loop_
_publ_author_name
'Qui\~none, D'
'Veiga, N.'
'Torres, J.'
'Castiglioni, J.'
'Bazzicalupi, C.'
'Bianchi, A.'
'Kremer, C.'

_publ_section_title
;
 Synthesis, solid-state characterization and solution studies of new
 phytate compounds with Cu(ii) and 1,10-phenanthroline: progress in the
 structural elucidation of phytate coordinating ability.
;
_journal_issue 30
_journal_name_full 'Dalton transactions (Cambridge, England : 2003)'
_journal_page_first 12156
_journal_page_last 12166
_journal_paper_doi 10.1039/c6dt01460g
_journal_volume 45
_journal_year 2016
_chemical_formula_sum 'C72 H85 Cu5 N10 O57.5 P12'
_chemical_formula_weight 2699.84
_chemical_name_systematic
;
 ?
;
_space_group_IT_number 1
_symmetry_cell_setting triclinic
_symmetry_space_group_name_Hall 'P 1'
_symmetry_space_group_name_H-M 'P 1'
_atom_sites_solution_hydrogens geom
_atom_sites_solution_primary direct
_atom_sites_solution_secondary difmap
_audit_creation_method SHELXL-97
_audit_update_record
;
2016-04-12 deposited with the CCDC.
2016-05-20 downloaded from the CCDC.
;
_cell_angle_alpha 65.840(6)
_cell_angle_beta 87.478(5)
_cell_angle_gamma 71.397(5)
_cell_formula_units_Z 1
_cell_length_a 12.964(1)
_cell_length_b 15.316(1)
_cell_length_c 15.8016(8)
_cell_measurement_reflns_used 2758
_cell_measurement_temperature 150
_cell_measurement_theta_max 61.9169
_cell_measurement_theta_min 4.4027
_cell_volume 2699.5(3)
_computing_cell_refinement
;
CrysAlis RED, Oxford Diffraction Ltd.,
Version 1.171.32.5 (release 08-05-2007 CrysAlis171 .NET)
(compiled May  8 2007,13:10:02)
;
_computing_data_collection
;
CrysAlis CCD, Oxford Diffraction Ltd.,
Version 1.171.32.5 (release 08-05-2007 CrysAlis171 .NET)
(compiled May  8 2007,13:10:02)
;
_computing_data_reduction
;
CrysAlis RED, Oxford Diffraction Ltd.,
Version 1.171.32.5 (release 08-05-2007 CrysAlis171 .NET)
(compiled May  8 2007,13:10:02)
;
_computing_structure_refinement 'SHELXL-97 (Sheldrick, 1997)'
_computing_structure_solution 'SIR97 (Altomare 1997)'
_diffrn_ambient_temperature 150
_diffrn_detector_area_resol_mean 8.1241
_diffrn_measured_fraction_theta_full 0.894
_diffrn_measured_fraction_theta_max 0.894
_diffrn_measurement_device_type 'Xcalibur, Onyx'
_diffrn_measurement_method '\w scan'
_diffrn_radiation_monochromator graphite
_diffrn_radiation_source 'Enhance (Cu) X-ray Source'
_diffrn_radiation_type CuK\a
_diffrn_radiation_wavelength 1.54180
_diffrn_reflns_av_R_equivalents 0.0359
_diffrn_reflns_av_sigmaI/netI 0.0887
_diffrn_reflns_limit_h_max 14
_diffrn_reflns_limit_h_min -14
_diffrn_reflns_limit_k_max 16
_diffrn_reflns_limit_k_min -17
_diffrn_reflns_limit_l_max 17
_diffrn_reflns_limit_l_min -17
_diffrn_reflns_number 11418
_diffrn_reflns_theta_full 58.93
_diffrn_reflns_theta_max 58.93
_diffrn_reflns_theta_min 4.41
_diffrn_standards_interval_count infinity
_diffrn_standards_interval_time infinity
_diffrn_standards_number 0
_exptl_absorpt_coefficient_mu 3.691
_exptl_absorpt_correction_T_max 1.00000
_exptl_absorpt_correction_T_min 0.68009
_exptl_absorpt_correction_type multi-scan
_exptl_absorpt_process_details
;
CrysAlisPro, Agilent Technologies,
Version 1.171.35.11 (release 16-05-2011 CrysAlis171 .NET)
(compiled May 16 2011,17:55:39)
Empirical absorption correction using spherical harmonics,
 implemented in SCALE3 ABSPACK scaling algorithm.
;
_exptl_crystal_colour 'pale blue'
_exptl_crystal_density_diffrn 1.661
_exptl_crystal_density_method 'not measured'
_exptl_crystal_description prismatic
_exptl_crystal_F_000 1372
_exptl_crystal_size_max 0.1
_exptl_crystal_size_mid 0.1
_exptl_crystal_size_min 0.1
_refine_diff_density_max 2.603
_refine_diff_density_min -0.680
_refine_diff_density_rms 0.196
_refine_ls_abs_structure_details 'Flack H D (1983), Acta Cryst. A39, 876-881'
_refine_ls_abs_structure_Flack 0.28(9)
_refine_ls_extinction_method none
_refine_ls_goodness_of_fit_ref 1.207
_refine_ls_hydrogen_treatment constr
_refine_ls_matrix_type full
_refine_ls_number_parameters 994
_refine_ls_number_reflns 9012
_refine_ls_number_restraints 22
_refine_ls_restrained_S_all 1.214
_refine_ls_R_factor_all 0.1913
_refine_ls_R_factor_gt 0.1215
_refine_ls_shift/su_max 0.002
_refine_ls_shift/su_mean 0.000
_refine_ls_structure_factor_coef Fsqd
_refine_ls_weighting_details 'calc w=1/[\s^2^(Fo^2^)+(0.2000P)^2^+0.0000P] where P=(Fo^2^+2Fc^2^)/3'
_refine_ls_weighting_scheme calc
_refine_ls_wR_factor_gt 0.2915
_refine_ls_wR_factor_ref 0.3673
_reflns_number_gt 4869
_reflns_number_total 9012
_reflns_threshold_expression >2sigma(I)
_cod_data_source_file c6dt01460g2.cif
_cod_data_source_block Cu5_2H7L_2H2O_5phen_7_5H2O
_cod_depositor_comments 'Adding full bibliography for 7039806--7039807.cif.'
_cod_original_sg_symbol_H-M P1
_cod_original_formula_sum 'C72 H85 Cu5 N10 O57.50 P12'
_cod_database_code 7039807
_shelx_f_squared_multiplier 1.000

loop_
_symmetry_equiv_pos_as_xyz
'x, y, z'

loop_
_atom_site_label
_atom_site_type_symbol
_atom_site_fract_x
_atom_site_fract_y
_atom_site_fract_z
_atom_site_U_iso_or_equiv
_atom_site_adp_type
_atom_site_occupancy
_atom_site_symmetry_multiplicity
_atom_site_calc_flag
_atom_site_refinement_flags
Cu3 Cu 0.6491(5) 0.7469(4) -0.3085(3) 0.0805(18) Uani 1 1 d .
O1 O 0.520(3) 0.906(2) -0.3523(15) 0.108(11) Uani 1 1 d .
N1A N 0.607(3) 0.739(2) -0.426(2) 0.086(10) Uani 1 1 d .
C1A C 0.530(2) 0.710(2) -0.444(2) 0.052(7) Uiso 1 1 d .
H1A H 0.4839 0.6886 -0.3986 0.062 Uiso 1 1 calc R
C2A C 0.517(3) 0.714(3) -0.533(2) 0.069(9) Uiso 1 1 d .
H2A H 0.4650 0.6894 -0.5459 0.083 Uiso 1 1 calc R
C3A C 0.579(3) 0.752(3) -0.601(3) 0.088(12) Uiso 1 1 d .
H3A H 0.5710 0.7487 -0.6575 0.106 Uiso 1 1 calc R
C4A C 0.647(3) 0.790(3) -0.590(3) 0.077(10) Uiso 1 1 d .
C5A C 0.712(3) 0.824(2) -0.653(2) 0.068(9) Uiso 1 1 d .
H5A H 0.7025 0.8286 -0.7129 0.082 Uiso 1 1 calc R
C6A C 0.796(3) 0.855(3) -0.629(3) 0.083(11) Uiso 1 1 d .
H6A H 0.8364 0.8830 -0.6767 0.099 Uiso 1 1 calc R
C7A C 0.824(3) 0.844(3) -0.536(3) 0.073(10) Uiso 1 1 d .
C8A C 0.901(3) 0.869(3) -0.503(3) 0.076(9) Uiso 1 1 d .
H8A H 0.9542 0.8890 -0.5408 0.091 Uiso 1 1 calc R
C9A C 0.901(3) 0.866(3) -0.427(3) 0.089(11) Uiso 1 1 d .
H9A H 0.9475 0.8928 -0.4109 0.107 Uiso 1 1 calc R
C10A C 0.838(3) 0.826(3) -0.360(3) 0.079(10) Uiso 1 1 d .
H10A H 0.8460 0.8228 -0.3003 0.095 Uiso 1 1 calc R
N2A N 0.768(2) 0.793(2) -0.3791(19) 0.064(7) Uani 1 1 d .
C11A C 0.746(2) 0.810(2) -0.478(2) 0.054(7) Uiso 1 1 d .
C12A C 0.688(3) 0.772(3) -0.495(2) 0.072(9) Uiso 1 1 d .
Cu1 Cu 0.5430(4) 0.3215(3) 0.3469(2) 0.0601(13) Uani 1 1 d .
N1B N 0.4517(17) 0.2530(16) 0.4385(13) 0.038(5) Uani 1 1 d .
C1B C 0.452(2) 0.223(2) 0.5312(18) 0.046(7) Uiso 1 1 d .
H1B H 0.4983 0.2409 0.5593 0.055 Uiso 1 1 calc R
C2B C 0.393(2) 0.170(2) 0.588(2) 0.053(8) Uiso 1 1 d .
H2B H 0.4064 0.1437 0.6521 0.064 Uiso 1 1 calc R
C3B C 0.312(3) 0.155(3) 0.549(3) 0.074(10) Uiso 1 1 d .
H3B H 0.2638 0.1262 0.5867 0.088 Uiso 1 1 calc R
C4B C 0.301(3) 0.183(2) 0.449(2) 0.058(8) Uiso 1 1 d .
C5B C 0.219(3) 0.174(3) 0.392(3) 0.074(10) Uiso 1 1 d .
H5B H 0.1637 0.1497 0.4201 0.089 Uiso 1 1 calc R
C6B C 0.225(2) 0.196(2) 0.312(2) 0.055(7) Uiso 1 1 d .
H6B H 0.1855 0.1715 0.2854 0.066 Uiso 1 1 calc R
C7B C 0.284(3) 0.258(2) 0.250(2) 0.061(8) Uiso 1 1 d .
C8B C 0.303(3) 0.273(2) 0.161(2) 0.057(7) Uiso 1 1 d .
H8B H 0.2667 0.2498 0.1303 0.068 Uiso 1 1 calc R
C9B C 0.375(3) 0.321(3) 0.115(3) 0.070(10) Uiso 1 1 d .
H9B H 0.3770 0.3411 0.0515 0.084 Uiso 1 1 calc R
C10B C 0.445(3) 0.339(2) 0.166(2) 0.056(8) Uiso 1 1 d .
H10B H 0.4966 0.3682 0.1365 0.067 Uiso 1 1 calc R
N2B N 0.4373(18) 0.3160(16) 0.2555(15) 0.042(5) Uani 1 1 d .
C11B C 0.376(3) 0.267(2) 0.297(2) 0.057(8) Uiso 1 1 d .
C12B C 0.372(2) 0.242(2) 0.3961(19) 0.047(7) Uiso 1 1 d .
Cu5 Cu 0.9085(4) 0.3735(4) 0.3221(3) 0.0820(14) Uani 1 1 d .
N1C N 1.008(2) 0.430(2) 0.231(2) 0.093(9) Uani 1 1 d .
C1C C 1.006(3) 0.461(3) 0.137(3) 0.087(10) Uiso 1 1 d .
H1C H 0.9567 0.4432 0.1111 0.104 Uiso 1 1 calc R
C2C C 1.064(3) 0.514(3) 0.075(3) 0.106(12) Uiso 1 1 d .
H2C H 1.0526 0.5410 0.0102 0.128 Uiso 1 1 calc R
C3C C 1.150(3) 0.522(3) 0.130(3) 0.093(10) Uiso 1 1 d .
H3C H 1.2004 0.5505 0.0957 0.112 Uiso 1 1 calc R
C4C C 1.162(2) 0.493(2) 0.216(2) 0.055(8) Uiso 1 1 d .
C5C C 1.245(3) 0.508(2) 0.267(2) 0.070(9) Uiso 1 1 d .
H5C H 1.3018 0.5312 0.2382 0.084 Uiso 1 1 calc R
C6C C 1.230(3) 0.487(3) 0.354(2) 0.069(9) Uiso 1 1 d .
H6C H 1.2718 0.5066 0.3847 0.082 Uiso 1 1 calc R
C7C C 1.157(3) 0.436(2) 0.409(2) 0.066(9) Uiso 1 1 d .
C8C C 1.155(4) 0.400(3) 0.510(3) 0.098(13) Uiso 1 1 d .
H8C H 1.1920 0.4199 0.5437 0.118 Uiso 1 1 calc R
C9C C 1.097(4) 0.336(3) 0.553(3) 0.095(13) Uiso 1 1 d .
H9C H 1.1056 0.2998 0.6169 0.114 Uiso 1 1 calc R
C10C C 1.030(3) 0.329(3) 0.499(3) 0.079(10) Uiso 1 1 d .
H10C H 0.9886 0.2881 0.5317 0.094 Uiso 1 1 calc R
N2C N 1.009(2) 0.370(2) 0.4065(16) 0.075(9) Uani 1 1 d .
C11C C 1.081(3) 0.425(3) 0.361(3) 0.079(10) Uiso 1 1 d .
C12C C 1.082(2) 0.454(2) 0.257(2) 0.055(7) Uiso 1 1 d .
Cu2 Cu 0.7122(3) 0.5222(3) 0.4189(2) 0.0535(12) Uani 1 1 d .
N1D N 0.806(2) 0.594(2) 0.3265(16) 0.066(8) Uani 1 1 d .
C1D C 0.794(3) 0.621(3) 0.235(2) 0.066(9) Uiso 1 1 d .
H1D H 0.7418 0.6086 0.2070 0.079 Uiso 1 1 calc R
C2D C 0.865(3) 0.668(3) 0.184(3) 0.073(10) Uiso 1 1 d .
H2D H 0.8603 0.6861 0.1203 0.088 Uiso 1 1 calc R
C3D C 0.944(3) 0.691(3) 0.219(3) 0.077(10) Uiso 1 1 d .
H3D H 0.9878 0.7261 0.1816 0.093 Uiso 1 1 calc R
C4D C 0.953(3) 0.656(3) 0.321(2) 0.066(9) Uiso 1 1 d .
C5D C 1.024(3) 0.678(3) 0.360(2) 0.065(9) Uiso 1 1 d .
H5D H 1.0664 0.7149 0.3226 0.078 Uiso 1 1 calc R
C6D C 1.040(4) 0.642(3) 0.467(3) 0.088(12) Uiso 1 1 d .
H6D H 1.0945 0.6465 0.4998 0.106 Uiso 1 1 calc R
C7D C 0.954(3) 0.602(3) 0.506(2) 0.072(9) Uiso 1 1 d .
C8D C 0.962(4) 0.557(3) 0.619(3) 0.102(13) Uiso 1 1 d .
H8D H 1.0161 0.5575 0.6557 0.123 Uiso 1 1 calc R
C9D C 0.881(3) 0.518(3) 0.654(3) 0.073(10) Uiso 1 1 d .
H9D H 0.8704 0.5028 0.7163 0.088 Uiso 1 1 calc R
C10D C 0.813(3) 0.500(2) 0.600(2) 0.057(8) Uiso 1 1 d .
H10D H 0.7687 0.4619 0.6317 0.068 Uiso 1 1 calc R
N2D N 0.806(2) 0.533(2) 0.5090(16) 0.065(8) Uani 1 1 d .
C11D C 0.889(2) 0.576(2) 0.459(2) 0.054(8) Uiso 1 1 d .
C12D C 0.880(3) 0.614(2) 0.365(2) 0.054(8) Uiso 1 1 d .
Cu4 Cu 0.6055(5) 0.0972(4) 1.0745(3) 0.0754(17) Uani 1 1 d .
O2 O 0.730(3) -0.0614(19) 1.1213(14) 0.096(9) Uani 1 1 d .
N1E N 0.492(3) 0.049(2) 1.1487(15) 0.074(9) Uani 1 1 d .
C1E C 0.401(3) 0.033(3) 1.118(3) 0.078(10) Uiso 1 1 d .
H1E H 0.3903 0.0498 1.0546 0.093 Uiso 1 1 calc R
C2E C 0.332(3) -0.004(3) 1.172(2) 0.078(10) Uiso 1 1 d .
H2E H 0.2776 -0.0190 1.1500 0.094 Uiso 1 1 calc R
C3E C 0.346(3) -0.023(3) 1.284(3) 0.080(10) Uiso 1 1 d .
H3E H 0.3018 -0.0488 1.3288 0.096 Uiso 1 1 calc R
C4E C 0.421(3) 0.003(3) 1.301(3) 0.074(10) Uiso 1 1 d .
C5E C 0.450(3) -0.013(3) 1.397(2) 0.068(9) Uiso 1 1 d .
H5E H 0.4174 -0.0502 1.4455 0.081 Uiso 1 1 calc R
C6E C 0.515(3) 0.021(2) 1.415(2) 0.067(8) Uiso 1 1 d .
H6E H 0.5169 0.0224 1.4735 0.080 Uiso 1 1 calc R
C7E C 0.594(3) 0.063(2) 1.348(2) 0.057(8) Uiso 1 1 d .
C8E C 0.680(2) 0.093(2) 1.368(2) 0.056(8) Uiso 1 1 d .
H8E H 0.6933 0.0869 1.4285 0.068 Uiso 1 1 calc R
C9E C 0.749(3) 0.135(3) 1.296(3) 0.089(12) Uiso 1 1 d .
H9E H 0.8044 0.1586 1.3029 0.107 Uiso 1 1 calc R
C10E C 0.716(3) 0.131(3) 1.217(3) 0.084(11) Uiso 1 1 d .
H10E H 0.7604 0.1503 1.1694 0.101 Uiso 1 1 calc R
N2E N 0.640(2) 0.1078(19) 1.1909(18) 0.064(7) Uani 1 1 d .
C11E C 0.590(2) 0.069(2) 1.261(2) 0.051(7) Uiso 1 1 d .
C12E C 0.490(3) 0.044(3) 1.231(2) 0.069(9) Uiso 1 1 d .
C1 C 0.621(2) 0.656(2) -0.0133(18) 0.050(7) Uiso 1 1 d .
H1 H 0.6623 0.6923 0.0005 0.061 Uiso 1 1 calc R
C2 C 0.511(3) 0.737(2) -0.078(2) 0.058(8) Uiso 1 1 d .
H2 H 0.5321 0.7823 -0.1357 0.069 Uiso 1 1 calc R
C3 C 0.438(3) 0.801(3) -0.032(2) 0.070(9) Uiso 1 1 d .
H3 H 0.4767 0.8390 -0.0173 0.084 Uiso 1 1 calc R
C4 C 0.402(3) 0.729(2) 0.060(2) 0.060(8) Uiso 1 1 d .
H4 H 0.3594 0.6938 0.0459 0.072 Uiso 1 1 calc R
C5 C 0.497(3) 0.660(2) 0.117(2) 0.061(8) Uiso 1 1 d .
H5 H 0.5338 0.6969 0.1364 0.073 Uiso 1 1 calc R
C6 C 0.582(3) 0.591(2) 0.080(2) 0.061(8) Uiso 1 1 d .
H6 H 0.5473 0.5482 0.0679 0.074 Uiso 1 1 calc R
P1 P 0.7671(10) 0.6447(8) -0.1146(6) 0.085(3) Uani 1 1 d .
O11 O 0.6788(19) 0.6029(15) -0.0486(12) 0.060(6) Uani 1 1 d .
O12 O 0.841(2) 0.6602(19) -0.0506(11) 0.090(9) Uani 1 1 d .
O13 O 0.836(3) 0.560(2) -0.1418(15) 0.099(9) Uani 1 1 d .
O14 O 0.710(2) 0.7418(18) -0.1941(14) 0.075(7) Uani 1 1 d .
P2 P 0.4521(19) 0.6744(18) -0.1990(11) 0.178(10) Uani 1 1 d D
O21 O 0.456(3) 0.679(2) -0.1021(13) 0.101(10) Uani 1 1 d .
O22 O 0.402(3) 0.606(3) -0.195(3) 0.154(13) Uiso 1 1 d .
O23 O 0.354(6) 0.789(5) -0.260(6) 0.33(4) Uiso 1 1 d D
O24 O 0.529(2) 0.6901(18) -0.2452(16) 0.081(6) Uiso 1 1 d .
P3 P 0.3030(16) 0.9937(13) -0.1382(9) 0.169(9) Uani 1 1 d .
O31 O 0.329(2) 0.8752(16) -0.0948(11) 0.072(7) Uani 1 1 d .
O32 O 0.406(3) 1.010(2) -0.146(2) 0.132(13) Uani 1 1 d .
O33 O 0.227(4) 1.026(2) -0.063(3) 0.20(2) Uani 1 1 d .
O34 O 0.219(4) 1.044(3) -0.207(3) 0.27(4) Uani 1 1 d .
P4 P 0.2138(11) 0.8093(9) 0.1264(7) 0.088(3) Uani 1 1 d .
O41 O 0.334(2) 0.7981(17) 0.0994(13) 0.072(7) Uani 1 1 d .
O42 O 0.155(3) 0.923(2) 0.086(2) 0.123(11) Uani 1 1 d .
O43 O 0.166(2) 0.753(2) 0.0932(18) 0.100(9) Uani 1 1 d .
O44 O 0.223(3) 0.764(3) 0.2363(17) 0.120(11) Uani 1 1 d .
P5 P 0.4871(8) 0.5709(7) 0.3048(5) 0.061(2) Uani 1 1 d .
O51 O 0.4574(19) 0.5898(14) 0.2038(11) 0.054(5) Uani 1 1 d .
O52 O 0.599(2) 0.5690(18) 0.3150(12) 0.071(7) Uani 1 1 d .
O53 O 0.405(2) 0.6591(17) 0.3260(13) 0.078(7) Uani 1 1 d .
O54 O 0.4704(15) 0.4739(13) 0.3607(11) 0.042(4) Uani 1 1 d .
P6 P 0.7073(8) 0.4103(7) 0.1861(5) 0.062(3) Uani 1 1 d .
O61 O 0.6740(18) 0.5300(17) 0.1377(13) 0.059(6) Uani 1 1 d .
O62 O 0.718(2) 0.3736(17) 0.1051(12) 0.077(7) Uani 1 1 d .
O63 O 0.823(2) 0.3743(16) 0.2303(14) 0.076(7) Uani 1 1 d .
O64 O 0.6260(18) 0.3746(17) 0.2457(15) 0.067(6) Uani 1 1 d U
C7 C 0.758(2) 0.192(2) 0.638(2) 0.058(8) Uiso 1 1 d .
H7 H 0.7159 0.1616 0.6146 0.069 Uiso 1 1 calc R
C8 C 0.688(3) 0.247(2) 0.694(2) 0.060(8) Uiso 1 1 d .
H8 H 0.7235 0.2875 0.7091 0.072 Uiso 1 1 calc R
C9 C 0.660(2) 0.170(2) 0.781(2) 0.056(7) Uiso 1 1 d .
H9 H 0.6257 0.1294 0.7646 0.068 Uiso 1 1 calc R
C10 C 0.751(3) 0.107(3) 0.844(2) 0.069(9) Uiso 1 1 d .
H10 H 0.7291 0.0634 0.9019 0.083 Uiso 1 1 calc R
C11 C 0.823(3) 0.046(3) 0.804(2) 0.063(9) Uiso 1 1 d .
H11 H 0.7849 0.0045 0.7938 0.076 Uiso 1 1 calc R
C12 C 0.859(3) 0.105(2) 0.712(2) 0.057(8) Uiso 1 1 d .
H12 H 0.9040 0.1393 0.7247 0.068 Uiso 1 1 calc R
P7 P 0.7670(8) 0.2725(6) 0.4607(4) 0.057(2) Uani 1 1 d .
O71 O 0.795(2) 0.2540(18) 0.5689(11) 0.068(7) Uani 1 1 d .
O72 O 0.859(2) 0.1867(17) 0.4458(13) 0.079(7) Uani 1 1 d .
O73 O 0.6561(19) 0.2705(17) 0.4469(13) 0.064(6) Uani 1 1 d .
O74 O 0.799(2) 0.3734(18) 0.4020(14) 0.090(9) Uani 1 1 d .
P8 P 0.5486(8) 0.4331(7) 0.5808(5) 0.061(2) Uani 1 1 d .
O81 O 0.5838(17) 0.3115(14) 0.6308(12) 0.055(5) Uani 1 1 d .
O82 O 0.545(2) 0.4670(19) 0.6584(14) 0.090(9) Uani 1 1 d .
O83 O 0.443(2) 0.458(3) 0.5322(14) 0.105(10) Uani 1 1 d .
O84 O 0.633(2) 0.4623(15) 0.5199(11) 0.062(6) Uani 1 1 d .
P9 P 0.4810(10) 0.2029(8) 0.8817(6) 0.078(3) Uani 1 1 d .
O91 O 0.571(3) 0.2439(19) 0.8195(15) 0.092(9) Uani 1 1 d .
O93 O 0.425(3) 0.2861(18) 0.9028(18) 0.104(10) Uani 1 1 d .
O92 O 0.415(2) 0.180(2) 0.8175(18) 0.091(8) Uani 1 1 d U
O94 O 0.541(3) 0.1011(17) 0.9624(12) 0.098(10) Uani 1 1 d .
P10 P 0.8021(17) 0.1687(16) 0.9644(9) 0.165(9) Uani 1 1 d D
O101 O 0.8044(19) 0.1634(19) 0.8654(17) 0.080(7) Uiso 1 1 d .
O102 O 0.895(3) 0.188(2) 0.982(2) 0.126(10) Uiso 1 1 d D
O103 O 0.730(4) 0.321(4) 0.907(4) 0.14(2) Uiso 0.50 1 d PD
O104 O 0.6899(17) 0.1802(16) 1.0028(14) 0.073(6) Uiso 1 1 d .
O105 O 0.897(3) 0.025(3) 1.038(3) 0.069(10) Uiso 0.50 1 d PD
P11 P 0.9404(14) -0.1368(11) 0.9162(17) 0.210(13) Uani 1 1 d D
O111 O 0.919(2) -0.019(2) 0.859(2) 0.106(9) Uiso 1 1 d .
O112 O 0.835(4) -0.168(4) 0.917(3) 0.182(17) Uiso 1 1 d D
O113 O 1.044(4) -0.207(4) 0.970(4) 0.193(18) Uiso 1 1 d D
O114 O 0.985(12) -0.158(16) 0.818(10) 0.37(10) Uiso 0.50 1 d PD
O115 O 0.887(7) -0.101(8) 1.013(6) 0.23(4) Uiso 0.50 1 d PD
P12 P 1.0429(10) 0.0322(10) 0.6379(7) 0.092(4) Uani 1 1 d .
O121 O 0.922(2) 0.0467(18) 0.6668(14) 0.073(7) Uani 1 1 d .
O122 O 1.106(2) -0.0724(19) 0.681(2) 0.101(9) Uani 1 1 d .
O123 O 1.089(3) 0.100(2) 0.669(2) 0.116(10) Uani 1 1 d .
O124 O 1.037(3) 0.069(2) 0.5368(17) 0.115(11) Uani 1 1 d .
OW1 O 0.542(7) 0.395(6) -0.057(6) 0.16(3) Uiso 0.50 1 d P
OW2 O 1.191(4) -0.205(3) 0.839(3) 0.087(12) Uiso 0.50 1 d P
OW3 O 0.182(5) 0.325(4) 0.922(4) 0.114(17) Uiso 0.50 1 d P
OW4 O 0.636(3) -0.115(2) 0.9940(16) 0.123(13) Uani 1 1 d .
OW5 O 1.029(6) 0.554(5) -0.186(5) 0.13(2) Uiso 0.50 1 d P
OW6 O 0.860(5) 0.385(5) -0.007(5) 0.24(3) Uiso 1 1 d .
OW7 O 1.147(7) -0.041(7) 0.438(6) 0.18(3) Uiso 0.50 1 d P
OW8 O 0.590(5) 0.375(4) -0.004(4) 0.106(16) Uiso 0.50 1 d P
OW9 O 1.187(9) 0.848(9) -0.491(8) 0.23(4) Uiso 0.50 1 d P
OW10 O 0.395(3) 0.470(2) 0.764(2) 0.141(13) Uani 1 1 d .
OW11 O 0.604(3) 0.9671(18) -0.2425(16) 0.091(8) Uani 1 1 d .

loop_
_atom_site_aniso_label
_atom_site_aniso_U_11
_atom_site_aniso_U_22
_atom_site_aniso_U_33
_atom_site_aniso_U_23
_atom_site_aniso_U_13
_atom_site_aniso_U_12
Cu3 0.157(6) 0.080(4) 0.028(2) -0.020(2) 0.023(3) -0.076(4)
O1 0.22(3) 0.080(18) 0.040(12) -0.020(13) -0.003(16) -0.07(2)
N1A 0.15(3) 0.07(2) 0.058(17) -0.013(15) 0.004(18) -0.07(2)
N2A 0.070(18) 0.057(17) 0.067(17) -0.022(14) -0.005(14) -0.026(14)
Cu1 0.100(4) 0.069(3) 0.031(2) -0.014(2) 0.017(2) -0.063(3)
N1B 0.050(13) 0.048(13) 0.024(10) -0.017(10) 0.025(9) -0.028(11)
N2B 0.042(12) 0.034(13) 0.041(12) -0.005(10) 0.001(10) -0.016(10)
Cu5 0.120(4) 0.091(3) 0.047(2) -0.018(2) 0.016(2) -0.064(3)
N1C 0.074(18) 0.09(2) 0.082(18) -0.005(15) -0.027(15) -0.018(15)
N2C 0.10(2) 0.070(17) 0.032(11) 0.019(11) -0.015(12) -0.050(16)
Cu2 0.088(3) 0.055(3) 0.027(2) -0.011(2) 0.011(2) -0.044(2)
N1D 0.078(19) 0.066(18) 0.037(14) 0.006(13) -0.006(13) -0.038(15)
N2D 0.10(2) 0.060(18) 0.030(12) -0.005(12) -0.004(13) -0.035(16)
Cu4 0.148(5) 0.072(3) 0.029(2) -0.017(2) 0.018(3) -0.072(4)
O2 0.17(3) 0.083(18) 0.030(11) -0.017(12) 0.028(14) -0.052(18)
N1E 0.12(3) 0.064(19) 0.021(11) -0.005(12) 0.016(13) -0.032(17)
N2E 0.076(19) 0.050(17) 0.061(16) -0.025(14) 0.015(14) -0.013(14)
P1 0.162(10) 0.079(7) 0.033(4) -0.016(5) 0.046(5) -0.078(7)
O11 0.113(16) 0.066(14) 0.036(10) -0.039(10) 0.047(11) -0.056(13)
O12 0.17(2) 0.099(16) 0.012(7) 0.004(8) 0.009(10) -0.095(16)
O13 0.17(3) 0.10(2) 0.044(12) -0.021(13) 0.055(15) -0.076(19)
O14 0.105(18) 0.086(18) 0.044(12) -0.023(13) 0.013(12) -0.050(15)
P2 0.28(2) 0.31(3) 0.130(12) -0.167(17) 0.108(15) -0.25(2)
O21 0.21(3) 0.115(18) 0.034(9) -0.018(10) 0.014(12) -0.14(2)
P3 0.230(18) 0.158(13) 0.081(7) 0.063(8) -0.078(10) -0.153(14)
O31 0.132(19) 0.068(13) 0.026(8) 0.004(8) 0.000(9) -0.074(13)
O32 0.16(3) 0.085(17) 0.13(2) 0.015(15) -0.08(2) -0.082(18)
O33 0.25(5) 0.071(19) 0.17(3) 0.00(2) 0.10(3) 0.01(2)
O34 0.35(6) 0.17(3) 0.21(4) 0.11(3) -0.23(5) -0.18(4)
P4 0.118(9) 0.088(8) 0.065(6) -0.017(6) 0.006(6) -0.063(7)
O41 0.11(2) 0.070(16) 0.036(11) -0.003(11) -0.001(12) -0.051(14)
O42 0.15(3) 0.08(2) 0.13(2) -0.026(18) -0.04(2) -0.045(19)
O43 0.107(19) 0.086(18) 0.091(17) 0.009(13) -0.037(15) -0.067(16)
O44 0.13(2) 0.18(3) 0.055(14) -0.047(18) 0.025(15) -0.06(2)
P5 0.109(7) 0.067(6) 0.030(4) -0.022(4) 0.019(4) -0.060(5)
O51 0.102(16) 0.042(11) 0.026(9) -0.001(8) 0.007(9) -0.051(11)
O52 0.12(2) 0.090(17) 0.018(9) 0.000(10) 0.007(11) -0.080(16)
O53 0.13(2) 0.061(14) 0.037(11) 0.003(10) -0.012(12) -0.052(14)
O54 0.068(12) 0.047(11) 0.024(8) -0.014(8) 0.017(8) -0.039(9)
P6 0.105(7) 0.072(6) 0.030(4) -0.017(4) 0.015(4) -0.061(6)
O61 0.085(15) 0.081(15) 0.052(12) -0.042(12) 0.032(11) -0.063(13)
O62 0.14(2) 0.071(15) 0.027(10) -0.015(10) -0.023(11) -0.044(15)
O63 0.104(18) 0.061(13) 0.066(14) 0.003(11) 0.008(13) -0.071(13)
O64 0.067(6) 0.067(6) 0.066(6) -0.027(3) 0.007(2) -0.023(3)
P7 0.095(7) 0.065(6) 0.021(3) -0.006(4) 0.008(4) -0.055(5)
O71 0.115(18) 0.100(17) 0.011(8) -0.010(10) 0.012(10) -0.080(15)
O72 0.13(2) 0.067(14) 0.035(10) -0.028(10) -0.015(11) -0.017(14)
O73 0.090(17) 0.080(16) 0.040(11) -0.024(11) 0.015(11) -0.054(13)
O74 0.16(3) 0.063(15) 0.041(12) 0.001(11) 0.002(14) -0.057(16)
P8 0.101(7) 0.068(6) 0.031(4) -0.022(4) 0.030(4) -0.053(5)
O81 0.084(15) 0.037(11) 0.035(10) -0.003(9) 0.019(10) -0.027(10)
O82 0.18(3) 0.080(17) 0.040(12) -0.034(12) 0.071(14) -0.081(17)
O83 0.10(2) 0.19(3) 0.023(10) -0.025(14) 0.013(11) -0.07(2)
O84 0.135(17) 0.053(11) 0.022(7) -0.011(7) 0.036(9) -0.070(11)
P9 0.137(9) 0.070(6) 0.040(4) -0.020(4) 0.016(5) -0.055(6)
O91 0.16(3) 0.077(17) 0.038(12) -0.006(12) 0.011(14) -0.066(17)
O93 0.19(3) 0.052(14) 0.082(16) -0.038(13) 0.074(18) -0.054(17)
O92 0.092(8) 0.091(8) 0.090(8) -0.038(4) 0.009(2) -0.030(3)
O94 0.25(3) 0.071(16) 0.012(9) -0.007(10) 0.031(13) -0.110(19)
P10 0.25(2) 0.29(2) 0.085(9) -0.109(13) 0.062(11) -0.22(2)
P11 0.123(12) 0.079(9) 0.28(3) 0.078(12) -0.067(14) -0.044(8)
P12 0.111(9) 0.104(10) 0.063(6) -0.012(6) -0.001(6) -0.066(8)
O121 0.107(19) 0.081(17) 0.048(12) -0.024(12) 0.028(12) -0.059(15)
O122 0.077(16) 0.058(16) 0.15(2) -0.038(16) 0.049(16) -0.007(13)
O123 0.17(3) 0.078(19) 0.078(17) -0.007(15) -0.009(18) -0.045(19)
O124 0.14(3) 0.14(3) 0.055(14) 0.009(15) 0.016(15) -0.09(2)
OW4 0.23(4) 0.10(2) 0.047(12) 0.014(12) -0.016(17) -0.12(2)
OW10 0.24(4) 0.090(19) 0.14(2) -0.044(18) 0.05(2) -0.11(2)
OW11 0.17(2) 0.069(15) 0.066(13) -0.046(13) 0.015(14) -0.061(16)

loop_
_atom_type_symbol
_atom_type_description
_atom_type_scat_dispersion_real
_atom_type_scat_dispersion_imag
_atom_type_scat_source
C C 0.0181 0.0091 'International Tables Vol C Tables 4.2.6.8 and 6.1.1.4'
H H 0.0000 0.0000 'International Tables Vol C Tables 4.2.6.8 and 6.1.1.4'
N N 0.0311 0.0180 'International Tables Vol C Tables 4.2.6.8 and 6.1.1.4'
O O 0.0492 0.0322 'International Tables Vol C Tables 4.2.6.8 and 6.1.1.4'
P P 0.2955 0.4335 'International Tables Vol C Tables 4.2.6.8 and 6.1.1.4'
Cu Cu -1.9646 0.5888 'International Tables Vol C Tables 4.2.6.8 and 6.1.1.4'

loop_
_geom_angle_atom_site_label_1
_geom_angle_atom_site_label_2
_geom_angle_atom_site_label_3
_geom_angle
O14 Cu3 N2A 91.0(10)
O14 Cu3 N1A 172.0(14)
N2A Cu3 N1A 84.6(12)
O14 Cu3 O24 94.4(9)
N2A Cu3 O24 173.4(10)
N1A Cu3 O24 89.6(11)
O14 Cu3 O1 95.5(9)
N2A Cu3 O1 96.6(11)
N1A Cu3 O1 91.7(12)
O24 Cu3 O1 86.8(10)
C1A N1A C12A 124(3)
C1A N1A Cu3 129(3)
C12A N1A Cu3 106(2)
N1A C1A C2A 118(3)
C3A C2A C1A 121(3)
C4A C3A C2A 123(4)
C3A C4A C5A 125(4)
C3A C4A C12A 121(4)
C5A C4A C12A 111(3)
C4A C5A C6A 120(3)
C5A C6A C7A 125(4)
C8A C7A C11A 120(3)
C8A C7A C6A 131(4)
C11A C7A C6A 108(3)
C9A C8A C7A 120(4)
C8A C9A C10A 126(4)
N2A C10A C9A 120(4)
C10A N2A C11A 119(3)
C10A N2A Cu3 132(3)
C11A N2A Cu3 107.1(19)
C12A C11A C7A 124(3)
C12A C11A N2A 120(3)
C7A C11A N2A 113(3)
C11A C12A N1A 119(3)
C11A C12A C4A 127(4)
N1A C12A C4A 109(3)
O73 Cu1 N1B 89.4(8)
O73 Cu1 O64 97.2(9)
N1B Cu1 O64 169.4(9)
O73 Cu1 N2B 157.6(9)
N1B Cu1 N2B 80.7(8)
O64 Cu1 N2B 90.2(9)
O73 Cu1 O54 91.9(8)
N1B Cu1 O54 94.5(7)
O64 Cu1 O54 93.6(8)
N2B Cu1 O54 108.8(8)
C1B N1B C12B 116(2)
C1B N1B Cu1 132.0(19)
C12B N1B Cu1 111.7(16)
C2B C1B N1B 127(3)
C3B C2B C1B 119(3)
C2B C3B C4B 120(3)
C12B C4B C5B 116(3)
C12B C4B C3B 114(3)
C5B C4B C3B 130(3)
C6B C5B C4B 121(4)
C5B C6B C7B 129(3)
C6B C7B C8B 129(3)
C6B C7B C11B 115(3)
C8B C7B C11B 110(3)
C9B C8B C7B 123(3)
C8B C9B C10B 119(3)
N2B C10B C9B 121(3)
C10B N2B C11B 119(3)
C10B N2B Cu1 127(2)
C11B N2B Cu1 113(2)
N2B C11B C12B 117(3)
N2B C11B C7B 125(3)
C12B C11B C7B 116(3)
N1B C12B C4B 122(2)
N1B C12B C11B 117(2)
C4B C12B C11B 120(3)
O63 Cu5 O74 94.0(10)
O63 Cu5 N2C 173.2(13)
O74 Cu5 N2C 92.7(12)
O63 Cu5 N1C 92.4(10)
O74 Cu5 N1C 157.3(12)
N2C Cu5 N1C 81.8(11)
C12C N1C C1C 108(3)
C12C N1C Cu5 120(2)
C1C N1C Cu5 131(2)
C2C C1C N1C 130(4)
C1C C2C C3C 108(4)
C4C C3C C2C 127(4)
C3C C4C C12C 111(3)
C3C C4C C5C 124(3)
C12C C4C C5C 125(3)
C6C C5C C4C 113(3)
C5C C6C C7C 128(3)
C11C C7C C6C 117(3)
C11C C7C C8C 117(3)
C6C C7C C8C 126(3)
C9C C8C C7C 118(4)
C10C C9C C8C 117(4)
C9C C10C N2C 132(4)
C10C N2C C11C 111(3)
C10C N2C Cu5 136(2)
C11C N2C Cu5 113(2)
C7C C11C N2C 123(3)
C7C C11C C12C 121(3)
N2C C11C C12C 115(3)
N1C C12C C4C 136(3)
N1C C12C C11C 109(3)
C4C C12C C11C 115(3)
O84 Cu2 N2D 89.1(10)
O84 Cu2 O52 97.9(9)
N2D Cu2 O52 157.8(10)
O84 Cu2 N1D 170.0(10)
N2D Cu2 N1D 81.4(11)
O52 Cu2 N1D 89.9(9)
O84 Cu2 O74 94.8(9)
N2D Cu2 O74 108.7(11)
O52 Cu2 O74 91.8(10)
N1D Cu2 O74 91.0(11)
C1D N1D C12D 122(3)
C1D N1D Cu2 124(2)
C12D N1D Cu2 115(2)
N1D C1D C2D 115(3)
C1D C2D C3D 126(4)
C4D C3D C2D 115(4)
C5D C4D C12D 125(3)
C5D C4D C3D 118(3)
C12D C4D C3D 116(3)
C4D C5D C6D 122(3)
C7D C6D C5D 108(3)
C11D C7D C6D 124(3)
C11D C7D C8D 120(3)
C6D C7D C8D 113(3)
C9D C8D C7D 112(4)
C10D C9D C8D 123(4)
C9D C10D N2D 125(3)
C10D N2D C11D 118(3)
C10D N2D Cu2 132(2)
C11D N2D Cu2 109.3(18)
C12D C11D C7D 121(3)
C12D C11D N2D 118(3)
C7D C11D N2D 119(3)
N1D C12D C4D 126(3)
N1D C12D C11D 115(3)
C4D C12D C11D 118(3)
O104 Cu4 N1E 163.5(11)
O104 Cu4 O94 92.1(9)
N1E Cu4 O94 91.4(11)
O104 Cu4 N2E 93.1(10)
N1E Cu4 N2E 80.8(12)
O94 Cu4 N2E 168.4(13)
O104 Cu4 O2 101.8(10)
N1E Cu4 O2 93.9(11)
O94 Cu4 O2 96.4(10)
N2E Cu4 O2 92.7(9)
C12E N1E C1E 114(3)
C12E N1E Cu4 117(3)
C1E N1E Cu4 128(2)
C2E C1E N1E 125(3)
C1E C2E C3E 117(3)
C4E C3E C2E 113(4)
C3E C4E C12E 124(4)
C3E C4E C5E 121(4)
C12E C4E C5E 116(3)
C6E C5E C4E 123(4)
C5E C6E C7E 124(3)
C11E C7E C8E 113(3)
C11E C7E C6E 120(3)
C8E C7E C6E 127(3)
C7E C8E C9E 122(3)
C10E C9E C8E 107(4)
N2E C10E C9E 136(4)
C10E N2E C11E 110(3)
C10E N2E Cu4 133(3)
C11E N2E Cu4 117(2)
C7E C11E N2E 132(3)
C7E C11E C12E 116(3)
N2E C11E C12E 111(2)
N1E C12E C4E 127(3)
N1E C12E C11E 113(3)
C4E C12E C11E 120(3)
O11 C1 C2 114(2)
O11 C1 C6 112(2)
C2 C1 C6 106(2)
O21 C2 C1 106(2)
O21 C2 C3 112(3)
C1 C2 C3 113(2)
O31 C3 C4 106(2)
O31 C3 C2 112(3)
C4 C3 C2 109(3)
C5 C4 O41 114(3)
C5 C4 C3 107(3)
O41 C4 C3 105(2)
C4 C5 O51 105(2)
C4 C5 C6 119(3)
O51 C5 C6 106(2)
O61 C6 C1 105(2)
O61 C6 C5 115(3)
C1 C6 C5 110(2)
O14 P1 O13 114.8(13)
O14 P1 O12 110.8(13)
O13 P1 O12 109.1(18)
O14 P1 O11 110.0(15)
O13 P1 O11 106.7(13)
O12 P1 O11 104.9(11)
C1 O11 P1 118.0(19)
P1 O14 Cu3 121.9(14)
O24 P2 O21 115.1(17)
O24 P2 O22 125(2)
O21 P2 O22 111(2)
O24 P2 O23 98(4)
O21 P2 O23 99(3)
O22 P2 O23 103(4)
C2 O21 P2 125.5(19)
P2 O24 Cu3 164.0(19)
O34 P3 O32 124(2)
O34 P3 O31 113(2)
O32 P3 O31 106(2)
O34 P3 O33 92(4)
O32 P3 O33 116(3)
O31 P3 O33 102.4(16)
C3 O31 P3 121.5(19)
O43 P4 O42 115.0(16)
O43 P4 O41 111.1(17)
O42 P4 O41 104.5(17)
O43 P4 O44 110.4(18)
O42 P4 O44 110(2)
O41 P4 O44 105.6(16)
C4 O41 P4 127.6(19)
O52 P5 O54 114.0(13)
O52 P5 O53 110.4(14)
O54 P5 O53 110.9(11)
O52 P5 O51 109.6(12)
O54 P5 O51 103.3(9)
O53 P5 O51 108.4(12)
C5 O51 P5 124.1(16)
P5 O52 Cu2 137.0(11)
P5 O54 Cu1 128.5(10)
O64 P6 O63 118.0(12)
O64 P6 O61 113.1(13)
O63 P6 O61 104.5(11)
O64 P6 O62 108.7(13)
O63 P6 O62 105.1(14)
O61 P6 O62 106.6(11)
C6 O61 P6 123.3(19)
P6 O63 Cu5 144.1(17)
P6 O64 Cu1 166.7(15)
O71 C7 C8 111(3)
O71 C7 C12 110(2)
C8 C7 C12 104(2)
O81 C8 C7 103(2)
O81 C8 C9 107(2)
C7 C8 C9 109(3)
C10 C9 C8 111(3)
C10 C9 O91 112(3)
C8 C9 O91 101(2)
C11 C10 C9 108(3)
C11 C10 O101 110(3)
C9 C10 O101 111(3)
C10 C11 O111 114(3)
C10 C11 C12 114(3)
O111 C11 C12 105(3)
O121 C12 C11 115(3)
O121 C12 C7 107(2)
C11 C12 C7 113(2)
O73 P7 O72 113.4(14)
O73 P7 O74 121.1(14)
O72 P7 O74 103.7(15)
O73 P7 O71 111.1(12)
O72 P7 O71 104.8(12)
O74 P7 O71 101.1(11)
C7 O71 P7 119.6(18)
P7 O73 Cu1 139.1(13)
P7 O74 Cu5 121.8(16)
P7 O74 Cu2 120.4(15)
Cu5 O74 Cu2 117.8(11)
O83 P8 O82 115.5(17)
O83 P8 O84 115.4(13)
O82 P8 O84 109.5(12)
O83 P8 O81 100.6(16)
O82 P8 O81 105.8(12)
O84 P8 O81 109.2(12)
C8 O81 P8 122.1(18)
P8 O84 Cu2 165.9(16)
O93 P9 O94 118.3(15)
O93 P9 O92 116.5(19)
O94 P9 O92 106.9(14)
O93 P9 O91 100.9(16)
O94 P9 O91 107.8(17)
O92 P9 O91 105.2(14)
P9 O91 C9 118.4(18)
P9 O94 Cu4 120.4(12)
O102 P10 O104 134.3(18)
O102 P10 O101 109.0(19)
O104 P10 O101 114.1(15)
O102 P10 O105 82(2)
O104 P10 O105 106.5(16)
O101 P10 O105 96.8(17)
C10 O101 P10 122(2)
P10 O104 Cu4 139.5(16)
O113 P11 O112 123(3)
O113 P11 O111 123(3)
O112 P11 O111 114(2)
O113 P11 O114 91(7)
O112 P11 O114 95(3)
O111 P11 O114 90(7)
O113 P11 O115 93(3)
O112 P11 O115 86(4)
O111 P11 O115 84(4)
O114 P11 O115 174(8)
C11 O111 P11 122(3)
O114 O112 P11 45(2)
P11 O113 O115 50(2)
O112 O114 P11 40.1(19)
O113 O115 P11 36.8(17)
O122 P12 O124 111(2)
O122 P12 O123 112.1(18)
O124 P12 O123 109.7(18)
O122 P12 O121 109.2(14)
O124 P12 O121 107.7(16)
O123 P12 O121 107.4(18)
C12 O121 P12 131(2)

loop_
_geom_bond_atom_site_label_1
_geom_bond_atom_site_label_2
_geom_bond_distance
_geom_bond_site_symmetry_2
Cu3 O14 1.97(2) .
Cu3 N2A 2.00(3) .
Cu3 N1A 2.03(3) .
Cu3 O24 2.05(3) .
Cu3 O1 2.31(3) .
N1A C1A 1.29(4) .
N1A C12A 1.53(5) .
C1A C2A 1.41(4) .
C2A C3A 1.36(5) .
C3A C4A 1.25(5) .
C4A C5A 1.32(5) .
C4A C12A 1.50(5) .
C5A C6A 1.44(5) .
C6A C7A 1.46(5) .
C7A C8A 1.38(5) .
C7A C11A 1.41(4) .
C8A C9A 1.19(4) .
C9A C10A 1.37(5) .
C10A N2A 1.27(4) .
N2A C11A 1.49(4) .
C11A C12A 1.19(4) .
Cu1 O73 1.93(2) .
Cu1 N1B 1.999(19) .
Cu1 O64 1.93(2) .
Cu1 N2B 2.08(2) .
Cu1 O54 2.319(18) .
N1B C1B 1.34(3) .
N1B C12B 1.35(3) .
C1B C2B 1.34(4) .
C2B C3B 1.35(4) .
C3B C4B 1.45(5) .
C4B C12B 1.48(4) .
C4B C5B 1.50(5) .
C5B C6B 1.16(4) .
C6B C7B 1.44(4) .
C7B C8B 1.35(4) .
C7B C11B 1.50(4) .
C8B C9B 1.36(5) .
C9B C10B 1.39(4) .
C10B N2B 1.31(4) .
N2B C11B 1.24(4) .
C11B C12B 1.46(4) .
Cu5 O63 1.85(2) .
Cu5 O74 1.85(3) .
Cu5 N2C 1.87(3) .
Cu5 N1C 2.01(3) .
N1C C12C 1.26(4) .
N1C C1C 1.36(4) .
C1C C2C 1.37(5) .
C2C C3C 1.50(5) .
C3C C4C 1.25(4) .
C4C C12C 1.36(4) .
C4C C5C 1.51(4) .
C5C C6C 1.30(4) .
C6C C7C 1.45(5) .
C7C C11C 1.35(3) .
C7C C8C 1.46(5) .
C8C C9C 1.36(6) .
C9C C10C 1.30(5) .
C10C N2C 1.34(4) .
N2C C11C 1.44(4) .
C11C C12C 1.53(5) .
Cu2 O84 1.924(16) .
Cu2 N2D 2.00(3) .
Cu2 O52 1.98(2) .
Cu2 N1D 2.05(3) .
Cu2 O74 2.32(3) .
N1D C1D 1.34(4) .
N1D C12D 1.33(4) .
C1D C2D 1.38(5) .
C2D C3D 1.38(5) .
C3D C4D 1.47(5) .
C4D C5D 1.33(4) .
C4D C12D 1.32(4) .
C5D C6D 1.55(5) .
C6D C7D 1.44(5) .
C7D C11D 1.38(4) .
C7D C8D 1.62(5) .
C8D C9D 1.35(6) .
C9D C10D 1.42(4) .
C10D N2D 1.31(4) .
N2D C11D 1.48(4) .
C11D C12D 1.36(4) .
Cu4 O104 1.92(2) .
Cu4 N1E 1.98(3) .
Cu4 O94 1.96(2) .
Cu4 N2E 1.99(3) .
Cu4 O2 2.28(3) .
N1E C12E 1.27(4) .
N1E C1E 1.42(4) .
C1E C2E 1.32(5) .
C2E C3E 1.68(5) .
C3E C4E 1.23(5) .
C4E C12E 1.45(5) .
C4E C5E 1.48(5) .
C5E C6E 1.22(4) .
C6E C7E 1.52(4) .
C7E C11E 1.34(4) .
C7E C8E 1.44(4) .
C8E C9E 1.48(5) .
C9E C10E 1.37(5) .
C10E N2E 1.29(4) .
N2E C11E 1.29(4) .
C11E C12E 1.60(4) .
C1 O11 1.22(3) .
C1 C2 1.60(4) .
C1 C6 1.57(4) .
C2 O21 1.45(3) .
C2 C3 1.53(4) .
C3 O31 1.56(4) .
C3 C4 1.58(4) .
C4 C5 1.39(4) .
C4 O41 1.47(4) .
C5 O51 1.55(3) .
C5 C6 1.54(4) .
C6 O61 1.35(4) .
P1 O14 1.48(3) .
P1 O13 1.54(3) .
P1 O12 1.56(2) .
P1 O11 1.62(2) .
P2 O24 1.23(3) .
P2 O21 1.57(2) .
P2 O22 1.37(4) .
P2 O23 1.72(5) .
P3 O34 1.36(3) .
P3 O32 1.43(3) .
P3 O31 1.58(3) .
P3 O33 1.64(4) .
P4 O43 1.46(3) .
P4 O42 1.52(3) .
P4 O41 1.58(3) .
P4 O44 1.58(3) .
P5 O52 1.46(2) .
P5 O54 1.465(18) .
P5 O53 1.58(3) .
P5 O51 1.543(18) .
P6 O64 1.47(2) .
P6 O63 1.52(2) .
P6 O61 1.59(2) .
P6 O62 1.58(2) .
C7 O71 1.32(4) .
C7 C8 1.55(4) .
C7 C12 1.61(4) .
C8 O81 1.50(4) .
C8 C9 1.52(4) .
C9 C10 1.38(4) .
C9 O91 1.63(4) .
C10 C11 1.43(4) .
C10 O101 1.40(4) .
C11 O111 1.37(4) .
C11 C12 1.51(4) .
C12 O121 1.41(4) .
P7 O73 1.47(2) .
P7 O72 1.56(3) .
P7 O74 1.62(2) .
P7 O71 1.652(17) .
P8 O83 1.46(3) .
P8 O82 1.51(2) .
P8 O84 1.48(2) .
P8 O81 1.607(19) .
P9 O93 1.42(3) .
P9 O94 1.53(3) .
P9 O92 1.56(3) .
P9 O91 1.61(3) .
P10 O102 1.40(3) .
P10 O104 1.54(3) .
P10 O101 1.60(3) .
P10 O105 2.00(3) .
P11 O113 1.45(5) .
P11 O112 1.59(5) .
P11 O111 1.59(3) .
P11 O114 1.75(5) .
P11 O115 1.86(5) .
O112 O114 2.46(5) .
O113 O115 2.42(5) .
P12 O122 1.42(3) .
P12 O124 1.46(3) .
P12 O123 1.58(3) .
P12 O121 1.59(3) .
OW1 OW8 0.95(8) .
OW7 OW9 1.53(12) 1_546
OW9 OW7 1.53(12) 1_564
